data_7016598
loop_
_publ_author_name
'Chen, Wen-Xian'
'Zhuang, Gui-Lin'
'Zhao, Hai-Xia'
'Long, La-Sheng'
'Huang, Rong-Bin'
'Zheng, Lan-Sun'

_publ_section_title
;
 Magnetic and thermal properties of three ionothermally synthesized
 metal-carboxylate frameworks of [M(3)(ip)(4)][EMIm](2) (M = Co, Ni,
 Mn, H(2)ip = isophthalic acid, EMIm = 1-ethyl-3-methyl imidazolium).
;
_journal_issue 39
_journal_name_full 'Dalton transactions (Cambridge, England : 2003)'
_journal_page_first 10237
_journal_page_last 10241
_journal_paper_doi 10.1039/c1dt10070j
_journal_volume 40
_journal_year 2011
_chemical_formula_sum 'C44 H38 Co3 N4 O16'
_chemical_formula_weight 1055.57
_chemical_name_systematic
;
?
;
_space_group_IT_number 61
_symmetry_cell_setting orthorhombic
_symmetry_space_group_name_Hall '-P 2ac 2ab'
_symmetry_space_group_name_H-M 'P b c a'
_atom_sites_solution_hydrogens geom
_atom_sites_solution_primary direct
_atom_sites_solution_secondary difmap
_audit_creation_method SHELXL-97
_cell_angle_alpha 90.00
_cell_angle_beta 90.00
_cell_angle_gamma 90.00
_cell_formula_units_Z 4
_cell_length_a 15.414(3)
_cell_length_b 11.877(2)
_cell_length_c 24.154(5)
_cell_measurement_temperature 293(2)
_cell_volume 4421.9(15)
_computing_cell_refinement RAPID
_computing_data_collection R-AXIS-SPIDER
_computing_data_reduction RAPID
_computing_molecular_graphics 'SHELXTL V.5.0 (Sheldrick, 1997)'
_computing_publication_material 'SHELXL-97 (Sheldrick, 1997)'
_computing_structure_refinement 'SHELXL-97 (Sheldrick, 1997)'
_computing_structure_solution 'SHELXS-97 (Sheldrick, 1990)'
_diffrn_ambient_temperature 293(2)
_diffrn_measured_fraction_theta_full 0.999
_diffrn_measured_fraction_theta_max 0.999
_diffrn_measurement_device_type 'Rigaku RAXIS-CS Imaging Plate'
_diffrn_measurement_method \w
_diffrn_radiation_monochromator graphite
_diffrn_radiation_source 'fine-focus sealed tube'
_diffrn_radiation_type MoK\a
_diffrn_radiation_wavelength 0.71073
_diffrn_reflns_av_R_equivalents 0.1588
_diffrn_reflns_av_sigmaI/netI 0.0644
_diffrn_reflns_limit_h_max 19
_diffrn_reflns_limit_h_min -19
_diffrn_reflns_limit_k_max 14
_diffrn_reflns_limit_k_min -14
_diffrn_reflns_limit_l_max 29
_diffrn_reflns_limit_l_min -29
_diffrn_reflns_number 57119
_diffrn_reflns_theta_full 26.00
_diffrn_reflns_theta_max 26.00
_diffrn_reflns_theta_min 3.14
_exptl_absorpt_coefficient_mu 1.190
_exptl_absorpt_correction_T_max 0.8416
_exptl_absorpt_correction_T_min 0.7551
_exptl_absorpt_correction_type analytical
_exptl_absorpt_process_details Tompa_analytical
_exptl_crystal_colour violet
_exptl_crystal_density_diffrn 1.586
_exptl_crystal_density_meas ?
_exptl_crystal_density_method 'not measured'
_exptl_crystal_description block
_exptl_crystal_F_000 2156
_exptl_crystal_size_max 0.25
_exptl_crystal_size_mid 0.20
_exptl_crystal_size_min 0.15
_refine_diff_density_max 0.335
_refine_diff_density_min -0.256
_refine_diff_density_rms 0.043
_refine_ls_extinction_method none
_refine_ls_goodness_of_fit_ref 1.029
_refine_ls_matrix_type full
_refine_ls_number_parameters 306
_refine_ls_number_reflns 4335
_refine_ls_number_restraints 13
_refine_ls_restrained_S_all 1.033
_refine_ls_R_factor_all 0.1228
_refine_ls_R_factor_gt 0.0637
_refine_ls_shift/su_max 0.086
_refine_ls_shift/su_mean 0.011
_refine_ls_structure_factor_coef Fsqd
_refine_ls_weighting_details 'calc w=1/[\s^2^(Fo^2^)+(0.0820P)^2^+1.0272P] where P=(Fo^2^+2Fc^2^)/3'
_refine_ls_weighting_scheme calc
_refine_ls_wR_factor_gt 0.1475
_refine_ls_wR_factor_ref 0.1758
_reflns_number_gt 2418
_reflns_number_total 4335
_reflns_threshold_expression >2sigma(I)
_cod_data_source_file c1dt10070j.txt
_cod_data_source_block complex1
_cod_depositor_comments
;
The following automatic conversions were performed:

'_symmetry_cell_setting' value 'ORTHORHOMBIC' changed to
'orthorhombic' according to
/home/saulius/struct/CIF-dictionaries/cif_core.dic dictionary named
'cif_core.dic' version 2.4.1 from 2010-06-29.

Automatic conversion script
Id: cif_fix_values 1715 2011-07-08 13:25:40Z adriana 

The following automatic conversions were performed:

'_exptl_crystal_density_meas' value 'not measured' was changed to '?'
- the value is perceived as not measured.

Automatic conversion script
Id: cif_fix_values 3008 2015-01-20 13:52:24Z robertas 
;
_cod_original_cell_volume 4421.7(15)
_cod_original_sg_symbol_H-M Pbca
_cod_database_code 7016598

loop_
_symmetry_equiv_pos_as_xyz
'x, y, z'
'-x+1/2, -y, z+1/2'
'-x, y+1/2, -z+1/2'
'x+1/2, -y+1/2, -z'
'-x, -y, -z'
'x-1/2, y, -z-1/2'
'x, -y-1/2, z-1/2'
'-x-1/2, y-1/2, z'

loop_
_atom_site_label
_atom_site_type_symbol
_atom_site_fract_x
_atom_site_fract_y
_atom_site_fract_z
_atom_site_U_iso_or_equiv
_atom_site_adp_type
_atom_site_occupancy
_atom_site_symmetry_multiplicity
_atom_site_calc_flag
_atom_site_refinement_flags
Co1 Co 0.5000 0.5000 0.5000 0.0675(12) Uani 1 2 d S
Co2 Co 0.44997(5) 0.64049(6) 0.37531(3) 0.0753(12) Uani 1 1 d .
O1 O 0.4283(2) 0.5463(3) 0.56845(14) 0.0815(16) Uani 1 1 d .
O2 O 0.4691(3) 0.4810(4) 0.65159(16) 0.0922(17) Uani 1 1 d .
O3 O 0.3560(3) 0.9015(4) 0.79954(17) 0.0970(17) Uani 1 1 d .
O4 O 0.4458(3) 0.7596(4) 0.80559(16) 0.0897(16) Uani 1 1 d .
O5 O 0.3944(2) 0.5474(3) 0.44396(15) 0.0790(15) Uani 1 1 d .
O6 O 0.3334(3) 0.7013(4) 0.41325(17) 0.0976(17) Uani 1 1 d .
O7 O 0.0558(3) 0.8416(3) 0.50050(15) 0.0818(16) Uani 1 1 d .
O8 O 0.0288(3) 0.7584(3) 0.58232(16) 0.0912(17) Uani 1 1 d .
C1 C 0.3819(4) 0.6455(5) 0.6477(2) 0.0772(19) Uani 1 1 d .
C2 C 0.4020(4) 0.6808(5) 0.7000(2) 0.0783(19) Uani 1 1 d .
H2A H 0.4433 0.6415 0.7203 0.094 Uiso 1 1 calc R
C3 C 0.3622(4) 0.7740(5) 0.7235(2) 0.0755(19) Uani 1 1 d .
C4 C 0.2995(4) 0.8301(5) 0.6935(2) 0.087(2) Uani 1 1 d .
H4A H 0.2726 0.8931 0.7086 0.105 Uiso 1 1 calc R
C5 C 0.2761(5) 0.7936(6) 0.6412(3) 0.101(2) Uani 1 1 d .
H5A H 0.2328 0.8310 0.6217 0.122 Uiso 1 1 calc R
C6 C 0.3169(4) 0.7020(6) 0.6179(2) 0.092(2) Uani 1 1 d .
H6A H 0.3015 0.6777 0.5826 0.110 Uiso 1 1 calc R
C7 C 0.4298(4) 0.5501(5) 0.6202(2) 0.0733(18) Uani 1 1 d .
C8 C 0.3894(4) 0.8154(5) 0.7795(2) 0.082(2) Uani 1 1 d .
C9 C 0.2545(4) 0.5978(5) 0.4796(2) 0.0752(18) Uani 1 1 d .
C10 C 0.1956(4) 0.6831(5) 0.4878(2) 0.0736(18) Uani 1 1 d .
H10A H 0.2045 0.7523 0.4707 0.088 Uiso 1 1 calc R
C11 C 0.1230(4) 0.6680(5) 0.5211(2) 0.0771(19) Uani 1 1 d .
C12 C 0.1076(5) 0.5616(6) 0.5424(3) 0.107(2) Uani 1 1 d .
H12A H 0.0581 0.5486 0.5635 0.128 Uiso 1 1 calc R
C13 C 0.1649(5) 0.4750(6) 0.5326(4) 0.126(3) Uani 1 1 d .
H13A H 0.1536 0.4037 0.5467 0.152 Uiso 1 1 calc R
C14 C 0.2396(5) 0.4935(5) 0.5018(3) 0.098(2) Uani 1 1 d .
H14A H 0.2791 0.4355 0.4962 0.118 Uiso 1 1 calc R
C15 C 0.3312(4) 0.6181(5) 0.4445(2) 0.0768(19) Uani 1 1 d .
C16 C 0.0626(4) 0.7632(5) 0.5347(2) 0.0731(18) Uani 1 1 d .
C17 C 0.6114(5) 0.6916(8) 0.2426(4) 0.127(3) Uani 1 1 d .
H17A H 0.5934 0.6478 0.2724 0.153 Uiso 1 1 calc R
C18 C 0.6489(12) 0.7447(10) 0.1605(5) 0.245(9) Uani 1 1 d .
H18A H 0.6611 0.7427 0.1228 0.294 Uiso 1 1 calc R
C19 C 0.6490(8) 0.8353(8) 0.1930(5) 0.166(5) Uani 1 1 d .
H19A H 0.6631 0.9084 0.1827 0.199 Uiso 1 1 calc R
C20 C 0.6192(6) 0.8701(7) 0.2921(4) 0.144(3) Uani 1 1 d .
H20A H 0.6002 0.8254 0.3229 0.216 Uiso 1 1 calc R
H20B H 0.5784 0.9298 0.2857 0.216 Uiso 1 1 calc R
H20C H 0.6752 0.9017 0.3001 0.216 Uiso 1 1 calc R
C21 C 0.6432(10) 0.5288(12) 0.1760(5) 0.224(6) Uani 1 1 d DU
H21A H 0.7011 0.5166 0.1615 0.268 Uiso 1 1 calc R
H21B H 0.6322 0.4770 0.2063 0.268 Uiso 1 1 calc R
C22 C 0.5793(9) 0.5223(11) 0.1346(5) 0.206(6) Uani 1 1 d DU
H22A H 0.5790 0.4479 0.1190 0.308 Uiso 1 1 calc R
H22B H 0.5918 0.5762 0.1061 0.308 Uiso 1 1 calc R
H22C H 0.5235 0.5382 0.1505 0.308 Uiso 1 1 calc R
N1 N 0.6250(4) 0.8005(6) 0.2436(3) 0.116(2) Uani 1 1 d .
N2 N 0.6274(7) 0.6558(6) 0.1932(4) 0.169(4) Uani 1 1 d .

loop_
_atom_site_aniso_label
_atom_site_aniso_U_11
_atom_site_aniso_U_22
_atom_site_aniso_U_33
_atom_site_aniso_U_23
_atom_site_aniso_U_13
_atom_site_aniso_U_12
Co1 0.0715(14) 0.0732(13) 0.0579(13) -0.0009(4) 0.0005(4) -0.0010(5)
Co2 0.0826(13) 0.0833(13) 0.0599(13) 0.0021(3) -0.0015(4) 0.0016(4)
O1 0.076(3) 0.104(3) 0.064(2) -0.0052(19) 0.0014(17) 0.010(2)
O2 0.106(3) 0.105(3) 0.066(3) -0.002(2) 0.001(2) 0.022(2)
O3 0.121(4) 0.088(3) 0.082(3) -0.014(2) -0.001(2) 0.002(3)
O4 0.095(3) 0.104(3) 0.070(3) -0.009(2) -0.009(2) 0.004(2)
O5 0.076(3) 0.082(3) 0.078(3) -0.0023(18) -0.0009(18) 0.005(2)
O6 0.096(3) 0.112(3) 0.084(3) 0.026(3) 0.009(2) 0.019(2)
O7 0.096(3) 0.082(3) 0.068(3) 0.0009(19) 0.0112(19) 0.009(2)
O8 0.106(3) 0.094(3) 0.074(3) 0.010(2) 0.013(2) 0.012(2)
C1 0.076(4) 0.089(4) 0.066(3) -0.004(3) 0.004(3) 0.008(3)
C2 0.087(4) 0.086(4) 0.062(3) 0.000(3) -0.003(3) 0.002(3)
C3 0.081(4) 0.086(4) 0.060(3) -0.008(3) 0.002(3) -0.004(3)
C4 0.096(4) 0.088(4) 0.078(4) -0.005(3) 0.000(3) 0.008(3)
C5 0.113(5) 0.111(5) 0.080(4) -0.011(4) -0.018(4) 0.028(4)
C6 0.098(5) 0.107(5) 0.071(4) -0.010(3) -0.011(3) 0.021(4)
C7 0.078(4) 0.081(4) 0.061(3) -0.003(3) 0.001(3) -0.002(3)
C8 0.089(4) 0.084(4) 0.072(4) -0.005(3) 0.000(3) -0.008(3)
C9 0.078(4) 0.079(4) 0.069(3) 0.002(3) 0.001(3) 0.007(3)
C10 0.075(4) 0.077(3) 0.068(3) 0.005(3) -0.006(3) 0.000(3)
C11 0.076(4) 0.080(4) 0.075(3) 0.005(3) 0.007(3) 0.008(3)
C12 0.090(5) 0.094(5) 0.136(6) 0.019(4) 0.034(4) 0.013(4)
C13 0.118(6) 0.094(5) 0.167(8) 0.037(5) 0.035(6) 0.016(4)
C14 0.098(5) 0.076(4) 0.121(5) 0.006(4) 0.011(4) 0.017(3)
C15 0.076(4) 0.093(4) 0.061(3) -0.004(3) -0.007(3) 0.009(3)
C16 0.073(4) 0.084(4) 0.062(3) 0.005(3) 0.004(3) -0.001(3)
C17 0.117(6) 0.110(7) 0.155(8) -0.004(6) 0.026(5) 0.005(5)
C18 0.42(2) 0.122(8) 0.191(11) -0.009(8) 0.187(14) -0.009(11)
C19 0.202(11) 0.102(6) 0.195(10) -0.005(7) 0.100(9) -0.004(6)
C20 0.151(8) 0.121(6) 0.160(9) -0.016(6) -0.019(6) -0.012(6)
C21 0.234(15) 0.199(13) 0.238(15) 0.077(11) -0.019(13) -0.040(11)
C22 0.211(11) 0.201(11) 0.205(11) 0.026(8) -0.056(9) -0.083(9)
N1 0.091(4) 0.096(5) 0.161(7) -0.001(4) 0.019(4) 0.006(3)
N2 0.244(10) 0.090(5) 0.174(8) -0.002(5) 0.093(7) -0.012(5)

loop_
_atom_type_symbol
_atom_type_description
_atom_type_scat_dispersion_real
_atom_type_scat_dispersion_imag
_atom_type_scat_source
C C 0.0033 0.0016 'International Tables Vol C Tables 4.2.6.8 and 6.1.1.4'
H H 0.0000 0.0000 'International Tables Vol C Tables 4.2.6.8 and 6.1.1.4'
N N 0.0061 0.0033 'International Tables Vol C Tables 4.2.6.8 and 6.1.1.4'
O O 0.0106 0.0060 'International Tables Vol C Tables 4.2.6.8 and 6.1.1.4'
Co Co 0.3494 0.9721 'International Tables Vol C Tables 4.2.6.8 and 6.1.1.4'

loop_
_geom_angle_atom_site_label_1
_geom_angle_atom_site_label_2
_geom_angle_atom_site_label_3
_geom_angle
_geom_angle_site_symmetry_1
_geom_angle_site_symmetry_3
O1 Co1 O1 180.00(12) . 5_666
O1 Co1 O7 89.12(16) . 4_566
O1 Co1 O7 90.88(16) 5_666 4_566
O1 Co1 O7 90.88(16) . 8_655
O1 Co1 O7 89.12(16) 5_666 8_655
O7 Co1 O7 180.0 4_566 8_655
O1 Co1 O5 88.37(14) . 5_666
O1 Co1 O5 91.63(14) 5_666 5_666
O7 Co1 O5 85.92(14) 4_566 5_666
O7 Co1 O5 94.08(14) 8_655 5_666
O1 Co1 O5 91.63(14) . .
O1 Co1 O5 88.37(14) 5_666 .
O7 Co1 O5 94.08(14) 4_566 .
O7 Co1 O5 85.92(14) 8_655 .
O5 Co1 O5 180.000(1) 5_666 .
O8 Co2 O2 102.67(19) 4_566 5_666
O8 Co2 O4 95.27(16) 4_566 7_575
O2 Co2 O4 99.68(17) 5_666 7_575
O8 Co2 O6 95.12(18) 4_566 .
O2 Co2 O6 153.95(19) 5_666 .
O4 Co2 O6 97.43(16) 7_575 .
O8 Co2 O5 98.93(15) 4_566 .
O2 Co2 O5 97.25(16) 5_666 .
O4 Co2 O5 154.91(17) 7_575 .
O6 Co2 O5 60.88(15) . .
O8 Co2 O3 152.93(16) 4_566 7_575
O2 Co2 O3 88.78(16) 5_666 7_575
O4 Co2 O3 58.32(16) 7_575 7_575
O6 Co2 O3 83.65(16) . 7_575
O5 Co2 O3 103.90(15) . 7_575
O8 Co2 C15 99.69(17) 4_566 .
O2 Co2 C15 126.5(2) 5_666 .
O4 Co2 C15 125.88(18) 7_575 .
O6 Co2 C15 29.92(16) . .
O5 Co2 C15 31.04(16) . .
O3 Co2 C15 92.63(17) 7_575 .
C7 O1 Co1 143.1(4) . .
C7 O2 Co2 124.4(4) . 5_666
C8 O3 Co2 82.9(4) . 7_576
C8 O4 Co2 97.3(4) . 7_576
C15 O5 Co2 88.5(3) . .
C15 O5 Co1 136.5(3) . .
Co2 O5 Co1 108.06(16) . .
C15 O6 Co2 90.8(4) . .
C16 O7 Co1 135.8(3) . 4_466
C16 O8 Co2 133.8(4) . 4_466
C2 C1 C6 119.3(5) . .
C2 C1 C7 121.8(5) . .
C6 C1 C7 118.9(5) . .
C1 C2 C3 121.5(5) . .
C4 C3 C2 118.8(5) . .
C4 C3 C8 120.7(5) . .
C2 C3 C8 120.5(5) . .
C3 C4 C5 120.7(6) . .
C6 C5 C4 120.2(6) . .
C5 C6 C1 119.6(6) . .
O1 C7 O2 125.6(5) . .
O1 C7 C1 117.3(5) . .
O2 C7 C1 117.1(5) . .
O3 C8 O4 121.5(5) . .
O3 C8 C3 120.4(6) . .
O4 C8 C3 118.1(5) . .
C14 C9 C10 119.9(6) . .
C14 C9 C15 120.5(5) . .
C10 C9 C15 119.5(5) . .
C9 C10 C11 121.4(5) . .
C12 C11 C10 118.1(5) . .
C12 C11 C16 120.0(5) . .
C10 C11 C16 121.9(5) . .
C13 C12 C11 120.5(6) . .
C12 C13 C14 120.5(7) . .
C9 C14 C13 119.5(6) . .
O6 C15 O5 119.5(5) . .
O6 C15 C9 120.0(5) . .
O5 C15 C9 120.5(5) . .
O6 C15 Co2 59.2(3) . .
O5 C15 Co2 60.4(3) . .
C9 C15 Co2 172.6(4) . .
O7 C16 O8 126.9(5) . .
O7 C16 C11 118.1(5) . .
O8 C16 C11 114.8(5) . .
N2 C17 N1 108.2(8) . .
C19 C18 N2 106.6(9) . .
C18 C19 N1 106.7(9) . .
C22 C21 N2 97.5(11) . .
C17 N1 C19 109.4(8) . .
C17 N1 C20 124.9(9) . .
C19 N1 C20 125.6(8) . .
C17 N2 C18 109.1(8) . .
C17 N2 C21 125.9(9) . .
C18 N2 C21 123.4(9) . .

loop_
_geom_bond_atom_site_label_1
_geom_bond_atom_site_label_2
_geom_bond_distance
_geom_bond_site_symmetry_2
Co1 O1 2.064(3) .
Co1 O1 2.064(3) 5_666
Co1 O7 2.069(4) 4_566
Co1 O7 2.069(4) 8_655
Co1 O5 2.191(4) 5_666
Co1 O5 2.191(4) .
Co2 O8 1.991(4) 4_566
Co2 O2 2.016(4) 5_666
Co2 O4 2.061(4) 7_575
Co2 O6 2.143(4) .
Co2 O5 2.169(4) .
Co2 O3 2.386(4) 7_575
Co2 C15 2.493(6) .
O1 C7 1.251(6) .
O2 C7 1.271(7) .
O2 Co2 2.016(4) 5_666
O3 C8 1.242(7) .
O3 Co2 2.386(4) 7_576
O4 C8 1.262(7) .
O4 Co2 2.061(4) 7_576
O5 C15 1.286(6) .
O6 C15 1.244(7) .
O7 C16 1.248(6) .
O7 Co1 2.069(4) 4_466
O8 C16 1.265(6) .
O8 Co2 1.991(4) 4_466
C1 C2 1.367(7) .
C1 C6 1.405(8) .
C1 C7 1.507(8) .
C2 C3 1.386(8) .
C3 C4 1.380(8) .
C3 C8 1.500(8) .
C4 C5 1.383(8) .
C5 C6 1.375(8) .
C9 C14 1.369(8) .
C9 C10 1.375(7) .
C9 C15 1.474(8) .
C10 C11 1.390(8) .
C11 C12 1.385(8) .
C11 C16 1.500(8) .
C12 C13 1.377(9) .
C13 C14 1.388(10) .
C17 N2 1.290(10) .
C17 N1 1.310(9) .
C18 C19 1.331(13) .
C18 N2 1.360(12) .
C19 N1 1.341(10) .
C20 N1 1.437(10) .
C21 C22 1.406(9) .
C21 N2 1.584(15) .
